data_4087063
loop_
_publ_author_name
'He, Congfa'
'Wang, Bin'
'Gao, Mingli'
'Gu, Zhenhua'

_publ_section_title
;
 Synthesis of Chiral Cleft C,N-Palladium and Iridium Complexes from
 2,3:6,7-Dibenzobicyclo[3.3.1]nona-2,6-diene-4,8-dione and Their Synthetic
 Applications
;
_journal_name_full Organometallics
_journal_paper_doi 10.1021/acs.organomet.7b00024
_journal_year 2017
_chemical_absolute_configuration ad
_chemical_formula_sum 'C68 H68 Cl2 Ir2 N2 O5'
_chemical_formula_weight 1448.54
_chemical_name_systematic
;
 ?
;
_space_group_crystal_system orthorhombic
_space_group_IT_number 18
_space_group_name_Hall 'P 2 2ab'
_space_group_name_H-M_alt 'P 21 21 2'
_symmetry_space_group_name_Hall 'P 2 2ab'
_symmetry_space_group_name_H-M 'P 21 21 2'
_atom_sites_solution_hydrogens mixed
_audit_creation_method SHELXL-2013
_cell_angle_alpha 90
_cell_angle_beta 90
_cell_angle_gamma 90
_cell_formula_units_Z 2
_cell_length_a 20.0491(4)
_cell_length_b 17.2073(4)
_cell_length_c 8.4156(2)
_cell_measurement_reflns_used 5886
_cell_measurement_temperature 291(2)
_cell_measurement_theta_max 29.2363
_cell_measurement_theta_min 2.8738
_cell_volume 2903.31(11)
_computing_cell_refinement 'CrysAlisPro (Agilent Technologies)'
_computing_data_collection 'CrysAlisPro (Agilent Technologies)'
_computing_data_reduction 'CrysAlisPro (Agilent Technologies)'
_computing_molecular_graphics 'Ortep-3 (L. J. Farrugia, 2001)'
_computing_publication_material SHELXL-2013
_computing_structure_refinement 'SHELXL-2013 (Sheldrick, 2013)'
_computing_structure_solution 'SHELXS-97 (Sheldrick, 1997)'
_diffrn_ambient_temperature 291(2)
_diffrn_detector_area_resol_mean 15.9149
_diffrn_measured_fraction_theta_full 0.997
_diffrn_measured_fraction_theta_max 0.997
_diffrn_measurement_device_type 'Gemini S Ultra, Agilent Technologies'
_diffrn_measurement_method '\w scans'
_diffrn_radiation_type MoK\a
_diffrn_radiation_wavelength 0.71073
_diffrn_reflns_av_R_equivalents 0.0413
_diffrn_reflns_av_unetI/netI 0.0449
_diffrn_reflns_Laue_measured_fraction_full 0.997
_diffrn_reflns_Laue_measured_fraction_max 0.997
_diffrn_reflns_limit_h_max 25
_diffrn_reflns_limit_h_min -25
_diffrn_reflns_limit_k_max 17
_diffrn_reflns_limit_k_min -21
_diffrn_reflns_limit_l_max 10
_diffrn_reflns_limit_l_min -10
_diffrn_reflns_number 18434
_diffrn_reflns_point_group_measured_fraction_full 0.978
_diffrn_reflns_point_group_measured_fraction_max 0.973
_diffrn_reflns_theta_full 25.242
_diffrn_reflns_theta_max 26.371
_diffrn_reflns_theta_min 2.880
_diffrn_source 'Enhance (Mo) X-ray Source'
_exptl_absorpt_coefficient_mu 4.724
_exptl_absorpt_correction_T_max 1.00000
_exptl_absorpt_correction_T_min 0.82747
_exptl_absorpt_correction_type multi-scan
_exptl_absorpt_process_details
;
CrysAlisPro, Agilent Technologies,
Version 1.171.36.21 (release 14-08-2012 CrysAlis171 .NET)
(compiled Sep 14 2012,17:21:16)
Empirical absorption correction using spherical harmonics,
 implemented in SCALE3 ABSPACK scaling algorithm.
;
_exptl_crystal_density_diffrn 1.657
_exptl_crystal_F_000 1436
_exptl_crystal_size_max 0.390
_exptl_crystal_size_mid 0.350
_exptl_crystal_size_min 0.340
_refine_diff_density_max 0.719
_refine_diff_density_min -0.670
_refine_diff_density_rms 0.084
_refine_ls_abs_structure_details
;
 Flack x determined using 2106 quotients [(I+)-(I-)]/[(I+)+(I-)]
 (Parsons and Flack (2004), Acta Cryst. A60, s61).
;
_refine_ls_abs_structure_Flack -0.034(5)
_refine_ls_extinction_method none
_refine_ls_goodness_of_fit_ref 1.003
_refine_ls_hydrogen_treatment mixed
_refine_ls_matrix_type full
_refine_ls_number_parameters 366
_refine_ls_number_reflns 5776
_refine_ls_number_restraints 2
_refine_ls_restrained_S_all 1.003
_refine_ls_R_factor_all 0.0323
_refine_ls_R_factor_gt 0.0276
_refine_ls_shift/su_max 0.001
_refine_ls_shift/su_mean 0.000
_refine_ls_structure_factor_coef Fsqd
_refine_ls_weighting_details 'w=1/[\s^2^(Fo^2^)+(0.0247P)^2^] where P=(Fo^2^+2Fc^2^)/3'
_refine_ls_weighting_scheme calc
_refine_ls_wR_factor_gt 0.0543
_refine_ls_wR_factor_ref 0.0559
_reflns_Friedel_coverage 0.723
_reflns_Friedel_fraction_full 0.952
_reflns_Friedel_fraction_max 0.941
_reflns_number_gt 5353
_reflns_number_total 5776
_reflns_threshold_expression 'I > 2\s(I)'
_cod_data_source_file om7b00024_si_002.cif
_cod_data_source_block shelxl
_cod_database_code 4087063
_shelx_space_group_comment
;
The symmetry employed for this shelxl refinement is uniquely defined
by the following loop, which should always be used as a source of
symmetry information in preference to the above space-group names.
They are only intended as comments.
;
_shelx_estimated_absorpt_t_min 0.260
_shelx_estimated_absorpt_t_max 0.296
_shelxl_version_number 2013-4

loop_
_space_group_symop_operation_xyz
'x, y, z'
'-x, -y, z'
'x+1/2, -y+1/2, -z'
'-x+1/2, y+1/2, -z'

loop_
_atom_site_label
_atom_site_type_symbol
_atom_site_fract_x
_atom_site_fract_y
_atom_site_fract_z
_atom_site_U_iso_or_equiv
_atom_site_adp_type
_atom_site_occupancy
_atom_site_site_symmetry_order
_atom_site_calc_flag
_atom_site_refinement_flags_posn
_atom_site_refinement_flags_adp
_atom_site_refinement_flags_occupancy
Ir1 Ir 0.08494(2) 0.18064(2) 1.82180(3) 0.02804(7) Uani 1 1 d . . .
Cl1 Cl 0.10284(9) 0.07192(10) 1.64719(19) 0.0412(4) Uani 1 1 d D . .
O1 O 0.4082(3) 0.0615(4) 2.1211(6) 0.0613(17) Uani 1 1 d . . .
O2 O 0.2286(3) 0.3878(3) 1.2039(6) 0.0528(14) Uani 1 1 d . . .
C9 C 0.3405(3) 0.1494(4) 1.7654(8) 0.0331(17) Uani 1 1 d . . .
C10 C 0.3750(3) 0.0963(5) 1.8606(8) 0.0353(18) Uani 1 1 d . . .
O3 O 0.0000 0.0000 1.3552(11) 0.092(3) Uani 1 2 d DS T P
C5 C 0.2556(3) 0.1276(4) 2.1037(7) 0.0337(16) Uani 1 1 d . . .
C8 C 0.3034(3) 0.2178(4) 1.8371(9) 0.0355(15) Uani 1 1 d . . .
H8 H 0.3089 0.2636 1.7690 0.043 Uiso 1 1 calc R U .
C3 C 0.1693(4) 0.0487(5) 2.2176(8) 0.0424(19) Uani 1 1 d . . .
H3 H 0.1557 0.0129 2.2939 0.051 Uiso 1 1 calc R U .
C19 C 0.1790(3) 0.2354(4) 1.4748(8) 0.0351(17) Uani 1 1 d . . .
H19 H 0.1613 0.1856 1.4681 0.042 Uiso 1 1 calc R U .
C12 C 0.3259(3) 0.1616(4) 2.1042(8) 0.0379(19) Uani 1 1 d . . .
H12 H 0.3387 0.1737 2.2139 0.046 Uiso 1 1 calc R U .
C14 C 0.3411(3) 0.1395(5) 1.6007(9) 0.041(2) Uani 1 1 d . . .
H14 H 0.3181 0.1741 1.5359 0.049 Uiso 1 1 calc R U .
C7 C 0.2296(3) 0.1996(4) 1.8553(7) 0.0293(15) Uani 1 1 d . . .
N1 N 0.1820(3) 0.2208(3) 1.7608(6) 0.0291(13) Uani 1 1 d . . .
C6 C 0.2106(3) 0.1508(4) 1.9859(7) 0.0283(14) Uani 1 1 d . . .
C21 C 0.2177(3) 0.3521(4) 1.3467(8) 0.0380(17) Uani 1 1 d . . .
C24 C 0.2617(4) 0.4608(5) 1.2030(10) 0.056(2) Uani 1 1 d . . .
H24A H 0.2685 0.4773 1.0953 0.084 Uiso 1 1 calc R U .
H24B H 0.3040 0.4560 1.2554 0.084 Uiso 1 1 calc R U .
H24C H 0.2348 0.4985 1.2577 0.084 Uiso 1 1 calc R U .
C26 C 0.0154(4) 0.2749(6) 1.7304(9) 0.047(2) Uani 1 1 d . . .
C25 C 0.0368(3) 0.2870(5) 1.8927(9) 0.0417(18) Uani 1 1 d . . .
C15 C 0.3760(4) 0.0780(5) 1.5336(9) 0.049(2) Uani 1 1 d . . .
H15 H 0.3766 0.0722 1.4238 0.058 Uiso 1 1 calc R U .
C23 C 0.2175(3) 0.3417(4) 1.6305(8) 0.0376(18) Uani 1 1 d . . .
H23 H 0.2252 0.3642 1.7293 0.045 Uiso 1 1 calc R U .
C16 C 0.4097(4) 0.0253(5) 1.6274(9) 0.052(2) Uani 1 1 d . . .
H16 H 0.4320 -0.0165 1.5816 0.063 Uiso 1 1 calc R U .
C11 C 0.3739(3) 0.1022(5) 2.0379(9) 0.0394(18) Uani 1 1 d . . .
C17 C 0.4098(4) 0.0353(5) 1.7898(8) 0.0443(18) Uani 1 1 d . . .
H17 H 0.4335 0.0008 1.8533 0.053 Uiso 1 1 calc R U .
C22 C 0.2308(4) 0.3843(4) 1.4923(8) 0.0396(18) Uani 1 1 d . . .
H22 H 0.2484 0.4341 1.4993 0.048 Uiso 1 1 calc R U .
C1 C 0.1427(3) 0.1276(4) 1.9874(7) 0.0283(15) Uani 1 1 d . . .
C29 C 0.0124(3) 0.2242(5) 1.9863(8) 0.0392(18) Uani 1 1 d . . .
C18 C 0.1936(3) 0.2677(4) 1.6220(8) 0.0313(16) Uani 1 1 d . . .
C2 C 0.1240(3) 0.0745(4) 2.1061(8) 0.0367(17) Uani 1 1 d . . .
H2 H 0.0803 0.0564 2.1094 0.044 Uiso 1 1 calc R U .
C27 C -0.0192(3) 0.2040(5) 1.7258(7) 0.038(2) Uani 1 1 d . . .
C31 C -0.0515(4) 0.1665(6) 1.5847(9) 0.070(3) Uani 1 1 d . . .
H31A H -0.0348 0.1898 1.4890 0.105 Uiso 1 1 calc R U .
H31B H -0.0989 0.1737 1.5903 0.105 Uiso 1 1 calc R U .
H31C H -0.0415 0.1119 1.5844 0.105 Uiso 1 1 calc R U .
C4 C 0.2350(3) 0.0753(5) 2.2182(7) 0.0439(19) Uani 1 1 d . . .
H4 H 0.2647 0.0579 2.2952 0.053 Uiso 1 1 calc R U .
C32 C -0.0553(4) 0.0974(5) 1.9307(10) 0.055(2) Uani 1 1 d . . .
H32A H -0.0473 0.0575 1.8534 0.083 Uiso 1 1 calc R U .
H32B H -0.1023 0.1080 1.9364 0.083 Uiso 1 1 calc R U .
H32C H -0.0397 0.0805 2.0328 0.083 Uiso 1 1 calc R U .
C13 C 0.3294(4) 0.2360(5) 2.0046(9) 0.0410(19) Uani 1 1 d . . .
H13A H 0.3750 0.2544 1.9990 0.049 Uiso 1 1 calc R U .
H13B H 0.3023 0.2763 2.0530 0.049 Uiso 1 1 calc R U .
C28 C -0.0190(3) 0.1696(5) 1.8832(8) 0.0344(17) Uani 1 1 d . . .
C33 C 0.0144(4) 0.2197(6) 2.1655(8) 0.062(2) Uani 1 1 d . . .
H33A H 0.0119 0.1664 2.1982 0.092 Uiso 1 1 calc R U .
H33B H -0.0227 0.2479 2.2089 0.092 Uiso 1 1 calc R U .
H33C H 0.0553 0.2421 2.2032 0.092 Uiso 1 1 calc R U .
C20 C 0.1910(3) 0.2782(5) 1.3372(9) 0.0416(17) Uani 1 1 d . . .
H20 H 0.1810 0.2570 1.2384 0.050 Uiso 1 1 calc R U .
C34 C 0.0709(4) 0.3599(5) 1.9511(12) 0.070(3) Uani 1 1 d . . .
H04A H 0.1066 0.3460 2.0218 0.105 Uiso 1 1 calc R U .
H04B H 0.0393 0.3918 2.0065 0.105 Uiso 1 1 calc R U .
H04C H 0.0886 0.3881 1.8622 0.105 Uiso 1 1 calc R U .
C30 C 0.0264(4) 0.3313(6) 1.5948(10) 0.074(3) Uani 1 1 d . . .
H30A H 0.0720 0.3484 1.5951 0.111 Uiso 1 1 calc R U .
H30B H -0.0025 0.3753 1.6075 0.111 Uiso 1 1 calc R U .
H30C H 0.0168 0.3059 1.4958 0.111 Uiso 1 1 calc R U .
H3B H 0.029(4) 0.010(4) 1.427(8) 0.111 Uiso 1 1 d D U .

loop_
_atom_site_aniso_label
_atom_site_aniso_U_11
_atom_site_aniso_U_22
_atom_site_aniso_U_33
_atom_site_aniso_U_23
_atom_site_aniso_U_13
_atom_site_aniso_U_12
Ir1 0.02622(10) 0.02835(12) 0.02955(12) -0.00066(12) -0.00118(11) 0.00064(13)
Cl1 0.0489(10) 0.0328(10) 0.0417(10) -0.0088(7) 0.0007(8) -0.0008(8)
O1 0.060(3) 0.079(5) 0.045(3) 0.013(3) -0.008(3) 0.030(4)
O2 0.067(3) 0.045(3) 0.046(3) 0.011(3) 0.006(3) -0.014(3)
C9 0.022(3) 0.040(5) 0.037(4) 0.002(3) 0.003(3) -0.003(3)
C10 0.023(3) 0.044(5) 0.038(4) -0.001(3) 0.003(3) 0.001(3)
O3 0.096(8) 0.114(10) 0.066(7) 0.000 0.000 -0.021(7)
C5 0.028(3) 0.043(5) 0.030(3) -0.007(3) 0.000(3) 0.004(3)
C8 0.030(3) 0.029(4) 0.048(4) 0.006(4) -0.005(3) -0.005(3)
C3 0.047(4) 0.047(5) 0.033(4) 0.010(3) 0.002(3) 0.002(4)
C19 0.040(4) 0.027(4) 0.038(4) 0.005(3) 0.001(3) -0.005(3)
C12 0.033(3) 0.047(5) 0.033(3) -0.004(3) -0.007(3) -0.002(4)
C14 0.031(4) 0.053(6) 0.038(4) 0.008(4) -0.002(3) 0.002(4)
C7 0.031(3) 0.021(4) 0.035(4) -0.006(3) -0.001(3) 0.000(3)
N1 0.029(3) 0.027(3) 0.031(3) -0.003(2) 0.000(2) -0.001(3)
C6 0.032(3) 0.025(4) 0.029(3) -0.001(3) -0.001(3) 0.002(3)
C21 0.043(4) 0.037(4) 0.034(4) 0.008(3) 0.004(3) 0.002(3)
C24 0.056(5) 0.043(5) 0.068(5) 0.016(5) 0.012(4) -0.003(4)
C26 0.034(4) 0.056(6) 0.051(5) 0.013(4) 0.002(3) 0.014(4)
C25 0.030(4) 0.028(4) 0.067(5) -0.006(4) 0.003(3) 0.009(3)
C15 0.036(4) 0.072(7) 0.037(4) -0.008(4) 0.002(3) -0.001(4)
C23 0.041(4) 0.035(5) 0.036(4) -0.005(3) -0.005(3) 0.000(3)
C16 0.046(4) 0.048(5) 0.062(5) -0.008(4) 0.012(4) 0.006(5)
C11 0.030(3) 0.046(5) 0.042(4) 0.007(4) -0.006(3) -0.001(4)
C17 0.039(4) 0.049(5) 0.045(4) 0.008(3) 0.002(4) 0.006(4)
C22 0.047(4) 0.024(4) 0.048(4) 0.003(3) 0.000(3) -0.007(3)
C1 0.028(3) 0.027(4) 0.030(3) -0.005(3) -0.001(3) 0.001(3)
C29 0.034(4) 0.043(5) 0.040(4) -0.008(4) 0.001(3) 0.006(4)
C18 0.028(3) 0.025(4) 0.041(4) 0.004(3) -0.001(3) 0.001(3)
C2 0.038(4) 0.037(5) 0.035(4) 0.004(3) 0.001(3) -0.006(4)
C27 0.029(3) 0.054(6) 0.033(4) -0.006(3) -0.006(3) 0.009(4)
C31 0.057(5) 0.099(9) 0.054(5) -0.024(5) -0.023(4) 0.013(6)
C4 0.040(4) 0.060(6) 0.031(4) 0.010(3) -0.009(3) 0.001(4)
C32 0.038(4) 0.046(5) 0.081(6) -0.001(5) 0.004(4) -0.001(4)
C13 0.032(4) 0.041(5) 0.049(4) -0.009(4) -0.005(3) -0.007(4)
C28 0.025(3) 0.035(5) 0.043(4) -0.008(3) -0.001(3) 0.004(3)
C33 0.061(5) 0.093(7) 0.031(4) -0.005(5) -0.005(4) 0.026(5)
C20 0.054(4) 0.039(4) 0.032(4) 0.000(4) 0.002(4) -0.008(4)
C34 0.056(6) 0.035(5) 0.120(8) -0.021(5) 0.001(6) -0.003(5)
C30 0.060(5) 0.082(8) 0.080(6) 0.035(6) 0.015(5) 0.020(6)

loop_
_atom_type_symbol
_atom_type_description
_atom_type_scat_dispersion_real
_atom_type_scat_dispersion_imag
_atom_type_scat_source
C C 0.0033 0.0016 'International Tables Vol C Tables 4.2.6.8 and 6.1.1.4'
H H 0.0000 0.0000 'International Tables Vol C Tables 4.2.6.8 and 6.1.1.4'
N N 0.0061 0.0033 'International Tables Vol C Tables 4.2.6.8 and 6.1.1.4'
O O 0.0106 0.0060 'International Tables Vol C Tables 4.2.6.8 and 6.1.1.4'
Cl Cl 0.1484 0.1585 'International Tables Vol C Tables 4.2.6.8 and 6.1.1.4'
Ir Ir -1.4442 7.9887 'International Tables Vol C Tables 4.2.6.8 and 6.1.1.4'

loop_
_geom_angle_atom_site_label_1
_geom_angle_atom_site_label_2
_geom_angle_atom_site_label_3
_geom_angle
C1 Ir1 N1 77.9(2)
C1 Ir1 C29 95.8(3)
N1 Ir1 C29 131.5(3)
C1 Ir1 C25 116.6(3)
N1 Ir1 C25 101.6(3)
C29 Ir1 C25 38.7(3)
C1 Ir1 C28 110.4(3)
N1 Ir1 C28 166.0(3)
C29 Ir1 C28 38.7(3)
C25 Ir1 C28 64.8(3)
C1 Ir1 C26 154.6(3)
N1 Ir1 C26 104.3(3)
C29 Ir1 C26 63.4(3)
C25 Ir1 C26 38.0(3)
C28 Ir1 C26 63.3(3)
C1 Ir1 C27 147.9(3)
N1 Ir1 C27 134.1(2)
C29 Ir1 C27 62.9(2)
C25 Ir1 C27 62.4(3)
C28 Ir1 C27 38.1(3)
C26 Ir1 C27 36.0(3)
C1 Ir1 Cl1 89.12(19)
N1 Ir1 Cl1 88.22(15)
C29 Ir1 Cl1 140.1(2)
C25 Ir1 Cl1 153.8(2)
C28 Ir1 Cl1 102.8(2)
C26 Ir1 Cl1 116.1(2)
C27 Ir1 Cl1 93.30(19)
C21 O2 C24 118.5(6)
C14 C9 C10 119.0(7)
C14 C9 C8 119.6(7)
C10 C9 C8 121.4(6)
C17 C10 C9 119.6(6)
C17 C10 C11 119.0(7)
C9 C10 C11 121.3(7)
C4 C5 C6 119.1(6)
C4 C5 C12 121.6(6)
C6 C5 C12 119.3(6)
C9 C8 C7 110.9(6)
C9 C8 C13 110.9(6)
C7 C8 C13 106.2(6)
C9 C8 H8 109.6
C7 C8 H8 109.6
C13 C8 H8 109.6
C2 C3 C4 121.3(7)
C2 C3 H3 119.4
C4 C3 H3 119.4
C18 C19 C20 119.6(7)
C18 C19 H19 120.2
C20 C19 H19 120.2
C11 C12 C5 109.2(6)
C11 C12 C13 109.5(6)
C5 C12 C13 111.1(6)
C11 C12 H12 109.0
C5 C12 H12 109.0
C13 C12 H12 109.0
C15 C14 C9 120.0(8)
C15 C14 H14 120.0
C9 C14 H14 120.0
N1 C7 C6 116.0(5)
N1 C7 C8 126.7(6)
C6 C7 C8 117.2(6)
C7 N1 C18 122.5(5)
C7 N1 Ir1 115.8(4)
C18 N1 Ir1 121.7(4)
C5 C6 C1 122.2(6)
C5 C6 C7 122.5(6)
C1 C6 C7 115.3(6)
O2 C21 C22 125.0(7)
O2 C21 C20 115.1(7)
C22 C21 C20 119.9(7)
O2 C24 H24A 109.5
O2 C24 H24B 109.5
H24A C24 H24B 109.5
O2 C24 H24C 109.5
H24A C24 H24C 109.5
H24B C24 H24C 109.5
C27 C26 C25 107.3(7)
C27 C26 C30 127.5(7)
C25 C26 C30 125.1(8)
C27 C26 Ir1 72.1(4)
C25 C26 Ir1 66.5(4)
C30 C26 Ir1 128.5(5)
C29 C25 C26 108.1(7)
C29 C25 C34 127.3(8)
C26 C25 C34 124.2(8)
C29 C25 Ir1 70.2(4)
C26 C25 Ir1 75.5(5)
C34 C25 Ir1 126.3(5)
C16 C15 C14 121.0(7)
C16 C15 H15 119.5
C14 C15 H15 119.5
C18 C23 C22 120.8(6)
C18 C23 H23 119.6
C22 C23 H23 119.6
C17 C16 C15 119.0(8)
C17 C16 H16 120.5
C15 C16 H16 120.5
O1 C11 C10 122.0(7)
O1 C11 C12 122.8(7)
C10 C11 C12 115.1(6)
C16 C17 C10 121.2(7)
C16 C17 H17 119.4
C10 C17 H17 119.4
C21 C22 C23 119.7(7)
C21 C22 H22 120.2
C23 C22 H22 120.2
C2 C1 C6 116.5(6)
C2 C1 Ir1 128.9(5)
C6 C1 Ir1 114.5(5)
C25 C29 C28 108.4(6)
C25 C29 C33 125.5(7)
C28 C29 C33 125.9(7)
C25 C29 Ir1 71.0(4)
C28 C29 Ir1 71.1(4)
C33 C29 Ir1 127.5(5)
C23 C18 C19 119.7(6)
C23 C18 N1 122.6(6)
C19 C18 N1 117.7(6)
C3 C2 C1 121.1(6)
C3 C2 H2 119.5
C1 C2 H2 119.5
C26 C27 C28 109.1(6)
C26 C27 C31 127.6(7)
C28 C27 C31 123.3(7)
C26 C27 Ir1 72.0(4)
C28 C27 Ir1 66.5(3)
C31 C27 Ir1 127.0(5)
C27 C31 H31A 109.5
C27 C31 H31B 109.5
H31A C31 H31B 109.5
C27 C31 H31C 109.5
H31A C31 H31C 109.5
H31B C31 H31C 109.5
C5 C4 C3 119.6(6)
C5 C4 H4 120.2
C3 C4 H4 120.2
C28 C32 H32A 109.5
C28 C32 H32B 109.5
H32A C32 H32B 109.5
C28 C32 H32C 109.5
H32A C32 H32C 109.5
H32B C32 H32C 109.5
C12 C13 C8 108.5(6)
C12 C13 H13A 110.0
C8 C13 H13A 110.0
C12 C13 H13B 110.0
C8 C13 H13B 110.0
H13A C13 H13B 108.4
C29 C28 C27 106.8(7)
C29 C28 C32 126.9(7)
C27 C28 C32 125.6(6)
C29 C28 Ir1 70.1(4)
C27 C28 Ir1 75.4(4)
C32 C28 Ir1 127.4(5)
C29 C33 H33A 109.5
C29 C33 H33B 109.5
H33A C33 H33B 109.5
C29 C33 H33C 109.5
H33A C33 H33C 109.5
H33B C33 H33C 109.5
C21 C20 C19 120.4(7)
C21 C20 H20 119.8
C19 C20 H20 119.8
C25 C34 H04A 109.5
C25 C34 H04B 109.5
H04A C34 H04B 109.5
C25 C34 H04C 109.5
H04A C34 H04C 109.5
H04B C34 H04C 109.5
C26 C30 H30A 109.5
C26 C30 H30B 109.5
H30A C30 H30B 109.5
C26 C30 H30C 109.5
H30A C30 H30C 109.5
H30B C30 H30C 109.5

loop_
_geom_bond_atom_site_label_1
_geom_bond_atom_site_label_2
_geom_bond_distance
Ir1 C1 2.029(6)
Ir1 N1 2.127(5)
Ir1 C29 2.143(7)
Ir1 C25 2.154(7)
Ir1 C28 2.156(6)
Ir1 C26 2.273(8)
Ir1 C27 2.275(6)
Ir1 Cl1 2.4058(17)
O1 C11 1.207(8)
O2 C21 1.367(8)
O2 C24 1.421(9)
C9 C14 1.396(9)
C9 C10 1.398(9)
C9 C8 1.518(10)
C10 C17 1.393(10)
C10 C11 1.496(10)
O3 H3B 0.855(13)
C5 C4 1.382(10)
C5 C6 1.399(9)
C5 C12 1.525(9)
C8 C7 1.520(8)
C8 C13 1.535(10)
C8 H8 0.9800
C3 C2 1.379(9)
C3 C4 1.395(10)
C3 H3 0.9300
C19 C18 1.389(9)
C19 C20 1.393(10)
C19 H19 0.9300
C12 C11 1.510(10)
C12 C13 1.532(10)
C12 H12 0.9800
C14 C15 1.389(11)
C14 H14 0.9300
C7 N1 1.296(7)
C7 C6 1.435(8)
N1 C18 1.439(8)
C6 C1 1.417(8)
C21 C22 1.371(10)
C21 C20 1.381(10)
C24 H24A 0.9600
C24 H24B 0.9600
C24 H24C 0.9600
C26 C27 1.403(11)
C26 C25 1.447(10)
C26 C30 1.514(11)
C25 C29 1.425(11)
C25 C34 1.510(10)
C15 C16 1.379(11)
C15 H15 0.9300
C23 C18 1.363(9)
C23 C22 1.399(9)
C23 H23 0.9300
C16 C17 1.378(10)
C16 H16 0.9300
C17 H17 0.9300
C22 H22 0.9300
C1 C2 1.405(9)
C29 C28 1.425(10)
C29 C33 1.510(10)
C2 H2 0.9300
C27 C28 1.450(10)
C27 C31 1.499(10)
C31 H31A 0.9600
C31 H31B 0.9600
C31 H31C 0.9600
C4 H4 0.9300
C32 C28 1.494(11)
C32 H32A 0.9600
C32 H32B 0.9600
C32 H32C 0.9600
C13 H13A 0.9700
C13 H13B 0.9700
C33 H33A 0.9600
C33 H33B 0.9600
C33 H33C 0.9600
C20 H20 0.9300
C34 H04A 0.9600
C34 H04B 0.9600
C34 H04C 0.9600
C30 H30A 0.9600
C30 H30B 0.9600
C30 H30C 0.9600

loop_
_geom_hbond_atom_site_label_D
_geom_hbond_atom_site_label_H
_geom_hbond_atom_site_label_A
_geom_hbond_distance_DH
_geom_hbond_distance_HA
_geom_hbond_distance_DA
_geom_hbond_angle_DHA
O3 H3B Cl1 0.855(13) 2.604(13) 3.438(7) 166(6)

loop_
_geom_torsion_atom_site_label_1
_geom_torsion_atom_site_label_2
_geom_torsion_atom_site_label_3
_geom_torsion_atom_site_label_4
_geom_torsion
C14 C9 C10 C17 0.8(11)
C8 C9 C10 C17 -178.5(6)
C14 C9 C10 C11 -177.6(7)
C8 C9 C10 C11 3.2(10)
C14 C9 C8 C7 83.4(8)
C10 C9 C8 C7 -97.4(8)
C14 C9 C8 C13 -158.8(7)
C10 C9 C8 C13 20.4(9)
C4 C5 C12 C11 78.2(8)
C6 C5 C12 C11 -102.7(7)
C4 C5 C12 C13 -160.9(7)
C6 C5 C12 C13 18.2(9)
C10 C9 C14 C15 -0.5(12)
C8 C9 C14 C15 178.8(6)
C9 C8 C7 N1 -99.4(8)
C13 C8 C7 N1 140.0(7)
C9 C8 C7 C6 77.3(8)
C13 C8 C7 C6 -43.3(8)
C6 C7 N1 C18 -178.0(6)
C8 C7 N1 C18 -1.3(10)
C6 C7 N1 Ir1 1.2(7)
C8 C7 N1 Ir1 178.0(5)
C4 C5 C6 C1 5.5(10)
C12 C5 C6 C1 -173.6(6)
C4 C5 C6 C7 -174.6(6)
C12 C5 C6 C7 6.3(10)
N1 C7 C6 C5 -175.5(6)
C8 C7 C6 C5 7.4(9)
N1 C7 C6 C1 4.4(9)
C8 C7 C6 C1 -172.7(6)
C24 O2 C21 C22 6.3(11)
C24 O2 C21 C20 -174.2(6)
C27 C26 C25 C29 -2.3(8)
C30 C26 C25 C29 175.3(7)
Ir1 C26 C25 C29 -63.1(5)
C27 C26 C25 C34 -174.8(7)
C30 C26 C25 C34 2.7(12)
Ir1 C26 C25 C34 124.3(7)
C27 C26 C25 Ir1 60.9(5)
C30 C26 C25 Ir1 -121.6(7)
C9 C14 C15 C16 0.9(12)
C14 C15 C16 C17 -1.5(13)
C17 C10 C11 O1 8.8(11)
C9 C10 C11 O1 -172.9(7)
C17 C10 C11 C12 -170.2(6)
C9 C10 C11 C12 8.1(10)
C5 C12 C11 O1 -99.3(8)
C13 C12 C11 O1 138.8(7)
C5 C12 C11 C10 79.6(8)
C13 C12 C11 C10 -42.3(8)
C15 C16 C17 C10 1.8(13)
C9 C10 C17 C16 -1.5(12)
C11 C10 C17 C16 176.9(8)
O2 C21 C22 C23 -180.0(7)
C20 C21 C22 C23 0.6(11)
C18 C23 C22 C21 1.9(11)
C5 C6 C1 C2 -5.3(10)
C7 C6 C1 C2 174.7(6)
C5 C6 C1 Ir1 171.9(5)
C7 C6 C1 Ir1 -8.0(8)
C26 C25 C29 C28 4.8(8)
C34 C25 C29 C28 177.1(7)
Ir1 C25 C29 C28 -61.7(5)
C26 C25 C29 C33 -170.4(7)
C34 C25 C29 C33 1.9(12)
Ir1 C25 C29 C33 123.1(7)
C26 C25 C29 Ir1 66.5(5)
C34 C25 C29 Ir1 -121.2(7)
C22 C23 C18 C19 -3.2(10)
C22 C23 C18 N1 177.2(6)
C20 C19 C18 C23 2.0(10)
C20 C19 C18 N1 -178.4(6)
C7 N1 C18 C23 -63.4(9)
Ir1 N1 C18 C23 117.4(6)
C7 N1 C18 C19 117.1(7)
Ir1 N1 C18 C19 -62.1(7)
C4 C3 C2 C1 1.0(12)
C6 C1 C2 C3 2.0(10)
Ir1 C1 C2 C3 -174.7(5)
C25 C26 C27 C28 -1.2(8)
C30 C26 C27 C28 -178.6(7)
Ir1 C26 C27 C28 56.2(5)
C25 C26 C27 C31 179.4(7)
C30 C26 C27 C31 2.0(12)
Ir1 C26 C27 C31 -123.2(8)
C25 C26 C27 Ir1 -57.3(5)
C30 C26 C27 Ir1 125.2(8)
C6 C5 C4 C3 -2.2(11)
C12 C5 C4 C3 176.8(7)
C2 C3 C4 C5 -1.0(12)
C11 C12 C13 C8 65.8(7)
C5 C12 C13 C8 -54.9(7)
C9 C8 C13 C12 -53.9(7)
C7 C8 C13 C12 66.7(7)
C25 C29 C28 C27 -5.5(7)
C33 C29 C28 C27 169.7(7)
Ir1 C29 C28 C27 -67.1(4)
C25 C29 C28 C32 -175.9(7)
C33 C29 C28 C32 -0.7(11)
Ir1 C29 C28 C32 122.5(7)
C25 C29 C28 Ir1 61.6(5)
C33 C29 C28 Ir1 -123.2(7)
C26 C27 C28 C29 4.1(8)
C31 C27 C28 C29 -176.4(7)
Ir1 C27 C28 C29 63.6(4)
C26 C27 C28 C32 174.7(7)
C31 C27 C28 C32 -5.8(11)
Ir1 C27 C28 C32 -125.8(7)
C26 C27 C28 Ir1 -59.4(5)
C31 C27 C28 Ir1 120.0(7)
O2 C21 C20 C19 178.7(6)
C22 C21 C20 C19 -1.8(11)
C18 C19 C20 C21 0.5(11)
